data_1521815
loop_
_publ_author_name
'Ranjan, R.'
'Pandey, D.'
'Paranjpe, S.K.'
'Krishna, P.S.R.'
'Siruguri, V.'

_publ_section_title
;
 Novel structural features and phase transition behaviour of (Sr1-x Cax)
 Ti O3 : I. Neutron diffraction study
;
_journal_name_full 'Journal of Physics: Condensed Matter'
_journal_page_first 2233
_journal_page_last 2246
_journal_volume 11
_journal_year 1999
_chemical_formula_sum 'Ca0.04 O3 Sr0.96 Ti'
_chemical_name_systematic '(Sr0.96 Ca0.04) Ti O3'
_space_group_IT_number 221
_symmetry_space_group_name_Hall '-P 4 2 3'
_symmetry_space_group_name_H-M 'P m -3 m'
_cell_angle_alpha 90
_cell_angle_beta 90
_cell_angle_gamma 90
_cell_formula_units_Z 1
_cell_length_a 3.9092
_cell_length_b 3.9092
_cell_length_c 3.9092
_cell_volume 59.740
_citation_journal_id_ASTM JCOMEL
_cod_data_source_file Ranjan_JCOMEL_1999_74.cif
_cod_data_source_block Ca0.04O3Sr0.96Ti1
_cod_original_cell_volume 59.73978
_cod_original_formula_sum 'Ca0.04 O3 Sr0.96 Ti1'
_cod_database_code 1521815

loop_
_symmetry_equiv_pos_as_xyz
x,y,z
-y,x,z
-x,-y,z
y,-x,z
x,-y,-z
y,x,-z
-x,y,-z
-y,-x,-z
z,x,y
-x,z,y
-z,-x,y
x,-z,y
z,-x,-y
x,z,-y
-z,x,-y
-x,-z,-y
y,z,x
y,-z,-x
z,y,-x
-y,z,-x
-z,-y,-x
-y,-z,x
z,-y,x
-z,y,x
-x,-y,-z
y,-x,-z
x,y,-z
-y,x,-z
-x,y,z
-y,-x,z
x,-y,z
y,x,z
-z,-x,-y
x,-z,-y
z,x,-y
-x,z,-y
-z,x,y
-x,-z,y
z,-x,y
x,z,y
-y,-z,-x
-y,z,x
-z,-y,x
y,-z,x
z,y,x
y,z,-x
-z,y,-x
z,-y,-x

loop_
_atom_site_label
_atom_site_type_symbol
_atom_site_fract_x
_atom_site_fract_y
_atom_site_fract_z
_atom_site_occupancy
_atom_site_U_iso_or_equiv
Ti1 Ti+4 0.5 0.5 0.5 1 0.0
O1 O-2 0 0.5 0.5 1 0.0
Ca1 Ca+2 0 0 0 0.04 0.0
Sr1 Sr+2 0 0 0 0.96 0.0
